data_4000620
_journal_name_full 'Chemistry of Materials'
_journal_paper_doi 10.1021/cm050929o
_journal_year 2005
_chemical_formula_sum 'C20 H26 N2 O'
_chemical_formula_weight 310.43
_space_group_IT_number 145
_symmetry_cell_setting trigonal
_symmetry_space_group_name_Hall 'P 32'
_symmetry_space_group_name_H-M 'P 32'
_cell_angle_alpha 90.00
_cell_angle_beta 90.00
_cell_angle_gamma 120.00
_cell_formula_units_Z 3
_cell_length_a 16.002(2)
_cell_length_b 16.002(2)
_cell_length_c 6.0400(12)
_cell_measurement_temperature 173(2)
_cell_volume 1339.4(4)
_diffrn_ambient_temperature 173(2)
_exptl_crystal_density_diffrn 1.155
_cod_database_code 4000620

loop_
_symmetry_equiv_pos_as_xyz
'x, y, z'
'-y, x-y, z+2/3'
'-x+y, -x, z+1/3'

loop_
_atom_site_label
_atom_site_type_symbol
_atom_site_fract_x
_atom_site_fract_y
_atom_site_fract_z
_atom_site_U_iso_or_equiv
_atom_site_adp_type
_atom_site_occupancy
_atom_site_symmetry_multiplicity
_atom_site_calc_flag
_atom_site_refinement_flags
_atom_site_disorder_assembly
_atom_site_disorder_group
O O 0.52280(18) 0.88826(18) 0.1939(4) 0.0410(7) Uani 1 1 d . . .
N1 N 0.5042(2) 1.1866(2) -0.5454(5) 0.0383(8) Uani 1 1 d . . .
N2 N 0.5688(2) 1.0374(2) -0.0618(4) 0.0361(8) Uani 1 1 d . . .
C1 C 0.5490(3) 1.2296(3) -0.3584(7) 0.0428(10) Uani 1 1 d . . .
H1B H 0.5654 1.2936 -0.3369 0.051 Uiso 1 1 calc R . .
C2 C 0.5729(3) 1.1844(3) -0.1924(6) 0.0398(10) Uani 1 1 d . . .
H2B H 0.6046 1.2176 -0.0647 0.048 Uiso 1 1 calc R . .
C3 C 0.5485(3) 1.0896(3) -0.2221(6) 0.0332(8) Uani 1 1 d . . .
C4 C 0.5003(3) 1.0432(3) -0.4129(6) 0.0378(9) Uani 1 1 d . . .
H4A H 0.4808 0.9785 -0.4361 0.045 Uiso 1 1 calc R . .
C5 C 0.4815(3) 1.0951(3) -0.5694(6) 0.0372(9) Uani 1 1 d . . .
H5A H 0.4509 1.0638 -0.6997 0.045 Uiso 1 1 calc R . .
C6 C 0.6505(3) 1.0791(3) 0.0376(5) 0.0323(8) Uani 1 1 d . . .
H6A H 0.6959 1.1414 -0.0054 0.039 Uiso 1 1 calc R . .
C7 C 0.6758(3) 1.0343(3) 0.2136(5) 0.0301(8) Uani 1 1 d . . .
C8 C 0.7651(2) 1.0868(3) 0.3147(6) 0.0304(8) Uani 1 1 d . . .
H8A H 0.8074 1.1485 0.2626 0.036 Uiso 1 1 calc R . .
C9 C 0.7941(2) 1.0514(2) 0.4900(5) 0.0289(8) Uani 1 1 d . . .
C10 C 0.7282(3) 0.9574(3) 0.5598(6) 0.0310(8) Uani 1 1 d . . .
H10A H 0.7459 0.9321 0.6775 0.037 Uiso 1 1 calc R . .
C11 C 0.6373(3) 0.8990(3) 0.4637(5) 0.0302(8) Uani 1 1 d . . .
C12 C 0.6109(3) 0.9396(3) 0.2888(6) 0.0315(8) Uani 1 1 d . . .
C13 C 0.5685(3) 0.7966(3) 0.5455(6) 0.0331(8) Uani 1 1 d . . .
C14 C 0.6113(3) 0.7683(3) 0.7386(6) 0.0433(10) Uani 1 1 d . . .
H14A H 0.5661 0.7038 0.7851 0.065 Uiso 1 1 calc R . .
H14B H 0.6245 0.8120 0.8597 0.065 Uiso 1 1 calc R . .
H14C H 0.6701 0.7714 0.6919 0.065 Uiso 1 1 calc R . .
C15 C 0.4735(3) 0.7869(3) 0.6304(7) 0.0425(10) Uani 1 1 d . . .
H15A H 0.4316 0.7220 0.6801 0.064 Uiso 1 1 calc R . .
H15B H 0.4427 0.8019 0.5129 0.064 Uiso 1 1 calc R . .
H15C H 0.4868 0.8308 0.7512 0.064 Uiso 1 1 calc R . .
C16 C 0.5459(3) 0.7230(3) 0.3582(7) 0.0471(10) Uani 1 1 d . . .
H16A H 0.5025 0.6592 0.4119 0.071 Uiso 1 1 calc R . .
H16B H 0.6046 0.7265 0.3091 0.071 Uiso 1 1 calc R . .
H16C H 0.5165 0.7374 0.2367 0.071 Uiso 1 1 calc R . .
C17 C 0.8930(2) 1.1135(3) 0.5973(6) 0.0323(8) Uani 1 1 d . . .
C18 C 0.9722(3) 1.1344(3) 0.4313(7) 0.0501(11) Uani 1 1 d . . .
H18A H 0.9661 1.0748 0.3806 0.075 Uiso 1 1 calc R . .
H18B H 1.0340 1.1727 0.5004 0.075 Uiso 1 1 calc R . .
H18D H 0.9665 1.1690 0.3077 0.075 Uiso 1 1 calc R . .
C19 C 0.9021(3) 1.2086(3) 0.6768(7) 0.0493(11) Uani 1 1 d . . .
H19A H 0.8518 1.1953 0.7815 0.074 Uiso 1 1 calc R . .
H19D H 0.8965 1.2429 0.5526 0.074 Uiso 1 1 calc R . .
H19B H 0.9638 1.2473 0.7462 0.074 Uiso 1 1 calc R . .
C20 C 0.9068(3) 1.0636(3) 0.8002(7) 0.0484(11) Uani 1 1 d . . .
H20A H 0.8570 1.0500 0.9066 0.073 Uiso 1 1 calc R . .
H20B H 0.9687 1.1053 0.8656 0.073 Uiso 1 1 calc R . .
H20C H 0.9033 1.0044 0.7552 0.073 Uiso 1 1 calc R . .
H H 0.5091 0.9289 0.0920 0.049 Uiso 1 1 d . . .

loop_
_atom_site_aniso_label
_atom_site_aniso_U_11
_atom_site_aniso_U_22
_atom_site_aniso_U_33
_atom_site_aniso_U_23
_atom_site_aniso_U_13
_atom_site_aniso_U_12
O 0.0325(15) 0.0310(15) 0.0516(16) 0.0073(12) -0.0135(12) 0.0100(13)
N1 0.0371(19) 0.041(2) 0.0389(18) -0.0010(14) -0.0072(14) 0.0207(16)
N2 0.0364(19) 0.0357(18) 0.0336(18) 0.0010(14) -0.0087(14) 0.0161(16)
C1 0.048(2) 0.038(2) 0.048(2) 0.0008(18) -0.0102(19) 0.025(2)
C2 0.045(2) 0.031(2) 0.042(2) -0.0034(16) -0.0153(18) 0.0179(19)
C3 0.033(2) 0.034(2) 0.035(2) 0.0025(16) -0.0031(16) 0.0182(18)
C4 0.038(2) 0.039(2) 0.039(2) -0.0026(17) -0.0093(17) 0.0214(19)
C5 0.039(2) 0.040(2) 0.038(2) -0.0002(17) -0.0067(16) 0.023(2)
C6 0.034(2) 0.033(2) 0.030(2) 0.0026(15) 0.0007(16) 0.0164(18)
C7 0.033(2) 0.030(2) 0.030(2) 0.0009(15) -0.0036(15) 0.0179(18)
C8 0.029(2) 0.0250(19) 0.036(2) 0.0028(14) 0.0025(15) 0.0123(16)
C9 0.0273(19) 0.028(2) 0.032(2) -0.0052(14) -0.0056(14) 0.0139(17)
C10 0.034(2) 0.032(2) 0.0287(19) 0.0012(14) -0.0025(15) 0.0176(18)
C11 0.029(2) 0.029(2) 0.032(2) 0.0008(14) -0.0002(14) 0.0139(17)
C12 0.026(2) 0.031(2) 0.034(2) 0.0009(15) -0.0030(15) 0.0120(17)
C13 0.043(2) 0.026(2) 0.032(2) 0.0049(14) 0.0021(16) 0.0177(17)
C14 0.049(2) 0.037(2) 0.043(2) 0.0112(17) 0.0003(18) 0.020(2)
C15 0.036(2) 0.034(2) 0.054(3) 0.0130(18) 0.0041(18) 0.0143(19)
C16 0.055(3) 0.031(2) 0.047(2) -0.0010(17) -0.0051(19) 0.015(2)
C17 0.024(2) 0.041(2) 0.032(2) -0.0027(16) -0.0040(15) 0.0156(17)
C18 0.031(2) 0.064(3) 0.046(2) -0.008(2) -0.0004(18) 0.017(2)
C19 0.044(3) 0.041(2) 0.063(3) -0.015(2) -0.011(2) 0.021(2)
C20 0.040(2) 0.055(3) 0.047(3) -0.0030(19) -0.0139(19) 0.021(2)

loop_
_geom_bond_atom_site_label_1
_geom_bond_atom_site_label_2
_geom_bond_distance
_geom_bond_site_symmetry_2
_geom_bond_publ_flag
O C12 1.354(4) . ?
N1 C1 1.330(5) . ?
N1 C5 1.328(5) . ?
N2 C6 1.282(4) . ?
N2 C3 1.419(4) . ?
C1 C2 1.397(5) . ?
C2 C3 1.375(5) . ?
C3 C4 1.380(5) . ?
C4 C5 1.388(5) . ?
C6 C7 1.448(5) . ?
C7 C8 1.385(5) . ?
C7 C12 1.418(5) . ?
C8 C9 1.385(5) . ?
C9 C10 1.402(5) . ?
C9 C17 1.530(5) . ?
C10 C11 1.402(5) . ?
C11 C12 1.411(5) . ?
C11 C13 1.530(5) . ?
C13 C14 1.531(5) . ?
C13 C16 1.540(5) . ?
C13 C15 1.537(5) . ?
C17 C18 1.515(5) . ?
C17 C19 1.532(5) . ?
C17 C20 1.537(5) . ?

loop_
_cod_related_entry_id
_cod_related_entry_database
_cod_related_entry_code
1 ChemSpider 30658419
